data_4135158
loop_
_publ_author_name
'Rauch, Michael'
'Kar, Sayan'
'Kumar, Amit'
'Avram, Liat'
'Shimon, Linda J. W.'
'Milstein, David'

_publ_section_title
;
 Metal-Ligand Cooperation Facilitates Bond Activation and Catalytic
 Hydrogenation with Zinc Pincer Complexes.
;
_journal_name_full 'Journal of the American Chemical Society'
_journal_paper_doi 10.1021/jacs.0c05500
_journal_year 2020
_chemical_formula_moiety 'C23 H43 Cl2 N P2 Zn'
_chemical_formula_sum 'C23 H43 Cl2 N P2 Zn'
_chemical_formula_weight 531.79
_space_group_crystal_system monoclinic
_space_group_IT_number 14
_space_group_name_Hall '-P 2yn'
_space_group_name_H-M_alt 'P 1 21/n 1'
_atom_sites_solution_hydrogens geom
_audit_creation_method SHELXL-2016/4
_cell_angle_alpha 90
_cell_angle_beta 117.078(5)
_cell_angle_gamma 90
_cell_formula_units_Z 4
_cell_length_a 15.2477(6)
_cell_length_b 13.1523(4)
_cell_length_c 15.7173(6)
_cell_measurement_reflns_used 14283
_cell_measurement_temperature 100(2)
_cell_measurement_theta_max 33.2530
_cell_measurement_theta_min 2.1140
_cell_volume 2806.5(2)
_computing_cell_refinement 'CrysAlisPro 1.171.40.60a (Rigaku OD, 2019)'
_computing_data_collection 'CrysAlisPro 1.171.40.60a (Rigaku OD, 2019)'
_computing_data_reduction 'CrysAlisPro 1.171.40.60a (Rigaku OD, 2019)'
_computing_molecular_graphics 'Olex2 (Dolomanov 2016)'
_computing_publication_material 'SHELXL-2016/4 (Sheldrick, 2016)'
_computing_structure_refinement 'SHELXL-2016/4 (Sheldrick, 2016)'
_computing_structure_solution 'SHELXT-2016/4 (Sheldrick, 2016)'
_diffrn_ambient_temperature 100(2)
_diffrn_measured_fraction_theta_full 0.999
_diffrn_measured_fraction_theta_max 0.910
_diffrn_measurement_device_type 'XtaLAB Synergy, Dualflex, Pilatus 300K'
_diffrn_measurement_method '\w scans'
_diffrn_radiation_type MoK\a
_diffrn_radiation_wavelength 0.71073
_diffrn_reflns_av_R_equivalents 0.0597
_diffrn_reflns_av_unetI/netI 0.0488
_diffrn_reflns_Laue_measured_fraction_full 0.999
_diffrn_reflns_Laue_measured_fraction_max 0.910
_diffrn_reflns_limit_h_max 22
_diffrn_reflns_limit_h_min -23
_diffrn_reflns_limit_k_max 20
_diffrn_reflns_limit_k_min -17
_diffrn_reflns_limit_l_max 24
_diffrn_reflns_limit_l_min -22
_diffrn_reflns_number 53381
_diffrn_reflns_point_group_measured_fraction_full 0.999
_diffrn_reflns_point_group_measured_fraction_max 0.910
_diffrn_reflns_theta_full 25.242
_diffrn_reflns_theta_max 33.801
_diffrn_reflns_theta_min 1.543
_diffrn_source 'micro-focus sealed X-ray tube'
_exptl_absorpt_coefficient_mu 1.190
_exptl_absorpt_correction_T_max 1.000
_exptl_absorpt_correction_T_min 0.333
_exptl_absorpt_correction_type gaussian
_exptl_absorpt_process_details
;
CrysAlisPro 1.171.40.60a (Rigaku Oxford Diffraction, 2019)
Numerical absorption correction based on gaussian integration over
			a multifaceted crystal model
Empirical absorption correction using spherical harmonics,
 implemented in SCALE3 ABSPACK scaling algorithm.
;
_exptl_crystal_colour colourless
_exptl_crystal_density_diffrn 1.259
_exptl_crystal_description plate
_exptl_crystal_F_000 1128
_exptl_crystal_size_max 0.320
_exptl_crystal_size_mid 0.260
_exptl_crystal_size_min 0.020
_refine_diff_density_max 0.848
_refine_diff_density_min -0.857
_refine_diff_density_rms 0.083
_refine_ls_extinction_method none
_refine_ls_goodness_of_fit_ref 1.070
_refine_ls_hydrogen_treatment constr
_refine_ls_matrix_type full
_refine_ls_number_parameters 274
_refine_ls_number_reflns 10267
_refine_ls_number_restraints 0
_refine_ls_restrained_S_all 1.070
_refine_ls_R_factor_all 0.0577
_refine_ls_R_factor_gt 0.0385
_refine_ls_shift/su_max 0.002
_refine_ls_shift/su_mean 0.000
_refine_ls_structure_factor_coef Fsqd
_refine_ls_weighting_details 'w=1/[\s^2^(Fo^2^)+(0.0401P)^2^+0.2674P] where P=(Fo^2^+2Fc^2^)/3'
_refine_ls_weighting_scheme calc
_refine_ls_wR_factor_gt 0.0831
_refine_ls_wR_factor_ref 0.0882
_reflns_Friedel_coverage 0.000
_reflns_number_gt 7999
_reflns_number_total 10267
_reflns_threshold_expression 'I > 2\s(I)'
_cod_data_source_file ja0c05500_si_002.cif
_cod_data_source_block complex3
_cod_original_sg_symbol_H-M 'P 21/n'
_cod_database_code 4135158
_shelx_shelxl_version_number 2016/4
_shelx_space_group_comment
;
The symmetry employed for this shelxl refinement is uniquely defined
by the following loop, which should always be used as a source of
symmetry information in preference to the above space-group names.
They are only intended as comments.
;
_shelx_estimated_absorpt_t_min 0.702
_shelx_estimated_absorpt_t_max 0.977
_oxdiff_exptl_absorpt_empirical_full_min 0.643
_oxdiff_exptl_absorpt_empirical_full_max 1.567
_oxdiff_exptl_absorpt_empirical_details
;
Empirical correction (ABSPACK) includes:
- Absorption correction using spherical harmonics
- Frame scaling
;

loop_
_space_group_symop_operation_xyz
'x, y, z'
'-x+1/2, y+1/2, -z+1/2'
'-x, -y, -z'
'x-1/2, -y-1/2, z-1/2'

loop_
_atom_site_label
_atom_site_type_symbol
_atom_site_fract_x
_atom_site_fract_y
_atom_site_fract_z
_atom_site_U_iso_or_equiv
_atom_site_adp_type
_atom_site_occupancy
_atom_site_site_symmetry_order
_atom_site_calc_flag
_atom_site_refinement_flags_posn
_atom_site_refinement_flags_adp
_atom_site_refinement_flags_occupancy
_atom_site_disorder_assembly
_atom_site_disorder_group
ZN1 Zn 0.72716(2) 0.81546(2) 0.36401(2) 0.01384(5) Uani 1 1 d . . . . .
CL1 Cl 0.73517(3) 0.93947(3) 0.46403(2) 0.01981(8) Uani 1 1 d . . . . .
CL2 Cl 0.60706(3) 0.83990(3) 0.21464(2) 0.02003(8) Uani 1 1 d . . . . .
P11 P 0.87256(3) 0.73998(3) 0.37065(3) 0.01422(7) Uani 1 1 d . . . . .
P21 P 0.42864(3) 0.70079(3) 0.38469(3) 0.01707(8) Uani 1 1 d . . . . .
N4 N 0.71308(9) 0.67551(9) 0.42512(9) 0.0163(2) Uani 1 1 d . . . . .
C5 C 0.78829(11) 0.60820(11) 0.45575(11) 0.0194(3) Uani 1 1 d . . . . .
C6 C 0.78176(13) 0.51485(13) 0.49396(14) 0.0301(4) Uani 1 1 d . . . . .
H6 H 0.834495 0.467548 0.513922 0.036 Uiso 1 1 calc R U . . .
C7 C 0.69826(14) 0.49165(14) 0.50259(15) 0.0341(4) Uani 1 1 d . . . . .
H7 H 0.692786 0.428155 0.528588 0.041 Uiso 1 1 calc R U . . .
C8 C 0.62224(13) 0.56160(13) 0.47307(13) 0.0277(4) Uani 1 1 d . . . . .
H8 H 0.564529 0.546931 0.479487 0.033 Uiso 1 1 calc R U . . .
C9 C 0.63104(11) 0.65327(12) 0.43405(11) 0.0186(3) Uani 1 1 d . . . . .
C10 C 0.88341(11) 0.63687(11) 0.45401(11) 0.0198(3) Uani 1 1 d . . . . .
H10A H 0.909955 0.575881 0.436800 0.024 Uiso 1 1 calc R U . . .
H10B H 0.931735 0.657553 0.519224 0.024 Uiso 1 1 calc R U . . .
C12 C 0.99231(11) 0.80805(11) 0.43097(10) 0.0174(3) Uani 1 1 d . . . . .
C13 C 1.08249(11) 0.73850(13) 0.46759(11) 0.0236(3) Uani 1 1 d . . . . .
H13A H 1.079303 0.689499 0.513075 0.035 Uiso 1 1 calc R U . . .
H13B H 1.142454 0.779481 0.499464 0.035 Uiso 1 1 calc R U . . .
H13C H 1.083508 0.701959 0.413713 0.035 Uiso 1 1 calc R U . . .
C14 C 0.99128(12) 0.86306(12) 0.51678(11) 0.0220(3) Uani 1 1 d . . . . .
H14A H 0.934718 0.909263 0.494233 0.033 Uiso 1 1 calc R U . . .
H14B H 1.052287 0.902090 0.550396 0.033 Uiso 1 1 calc R U . . .
H14C H 0.986189 0.812917 0.560442 0.033 Uiso 1 1 calc R U . . .
C15 C 0.99977(13) 0.88770(13) 0.36317(12) 0.0263(3) Uani 1 1 d . . . . .
H15A H 1.007745 0.853331 0.311803 0.039 Uiso 1 1 calc R U . . .
H15B H 1.056709 0.931752 0.398786 0.039 Uiso 1 1 calc R U . . .
H15C H 0.939611 0.928867 0.335643 0.039 Uiso 1 1 calc R U . . .
C16 C 0.85110(11) 0.67479(12) 0.25766(11) 0.0214(3) Uani 1 1 d . . . . .
C17 C 0.76314(12) 0.60308(14) 0.23355(13) 0.0294(4) Uani 1 1 d . . . . .
H17A H 0.782135 0.549486 0.282026 0.044 Uiso 1 1 calc R U . . .
H17B H 0.743505 0.572309 0.170685 0.044 Uiso 1 1 calc R U . . .
H17C H 0.707780 0.641793 0.232589 0.044 Uiso 1 1 calc R U . . .
C18 C 0.93916(12) 0.61237(14) 0.26380(12) 0.0272(4) Uani 1 1 d . . . . .
H18A H 0.991658 0.658531 0.268562 0.041 Uiso 1 1 calc R U . . .
H18B H 0.918144 0.570305 0.206360 0.041 Uiso 1 1 calc R U . . .
H18C H 0.963753 0.568527 0.320378 0.041 Uiso 1 1 calc R U . . .
C19 C 0.82177(12) 0.75488(15) 0.17811(11) 0.0282(4) Uani 1 1 d . . . . .
H19A H 0.764922 0.793548 0.173727 0.042 Uiso 1 1 calc R U . . .
H19B H 0.804527 0.720912 0.117036 0.042 Uiso 1 1 calc R U . . .
H19C H 0.877168 0.801217 0.192870 0.042 Uiso 1 1 calc R U . . .
C20 C 0.55440(11) 0.73610(11) 0.40388(11) 0.0183(3) Uani 1 1 d . . . . .
H20A H 0.548596 0.765999 0.343726 0.022 Uiso 1 1 calc R U . . .
H20B H 0.579298 0.790205 0.453021 0.022 Uiso 1 1 calc R U . . .
C22 C 0.39098(12) 0.82642(12) 0.41540(12) 0.0228(3) Uani 1 1 d . . . . .
C23 C 0.41988(13) 0.92241(12) 0.37933(14) 0.0290(4) Uani 1 1 d . . . . .
H23A H 0.491342 0.923169 0.402083 0.043 Uiso 1 1 calc R U . . .
H23B H 0.400387 0.982537 0.403470 0.043 Uiso 1 1 calc R U . . .
H23C H 0.386451 0.923067 0.309305 0.043 Uiso 1 1 calc R U . . .
C24 C 0.27898(13) 0.82662(14) 0.38072(16) 0.0340(4) Uani 1 1 d . . . . .
H24A H 0.244943 0.831522 0.310861 0.051 Uiso 1 1 calc R U . . .
H24B H 0.261033 0.884923 0.408395 0.051 Uiso 1 1 calc R U . . .
H24C H 0.259602 0.763538 0.400824 0.051 Uiso 1 1 calc R U . . .
C25 C 0.44175(15) 0.82848(14) 0.52503(13) 0.0331(4) Uani 1 1 d . . . . .
H25A H 0.422819 0.767967 0.549163 0.050 Uiso 1 1 calc R U . . .
H25B H 0.421495 0.889624 0.547136 0.050 Uiso 1 1 calc R U . . .
H25C H 0.513357 0.829181 0.548806 0.050 Uiso 1 1 calc R U . . .
C26 C 0.36326(12) 0.67781(13) 0.25197(11) 0.0237(3) Uani 1 1 d . . . . .
C27 C 0.34742(13) 0.76844(14) 0.18613(12) 0.0303(4) Uani 1 1 d . . . . .
H27A H 0.300097 0.815415 0.191144 0.046 Uiso 1 1 calc R U . . .
H27B H 0.321748 0.744630 0.120028 0.046 Uiso 1 1 calc R U . . .
H27C H 0.410231 0.803549 0.204872 0.046 Uiso 1 1 calc R U . . .
C28 C 0.42571(15) 0.59810(15) 0.23225(13) 0.0332(4) Uani 1 1 d . . . . .
H28A H 0.488836 0.628354 0.243574 0.050 Uiso 1 1 calc R U . . .
H28B H 0.390474 0.575424 0.165689 0.050 Uiso 1 1 calc R U . . .
H28C H 0.437580 0.539800 0.274939 0.050 Uiso 1 1 calc R U . . .
C29 C 0.26347(14) 0.62818(16) 0.22788(14) 0.0350(4) Uani 1 1 d . . . . .
H29A H 0.273768 0.568503 0.268687 0.052 Uiso 1 1 calc R U . . .
H29B H 0.231707 0.607210 0.160680 0.052 Uiso 1 1 calc R U . . .
H29C H 0.221271 0.677160 0.238895 0.052 Uiso 1 1 calc R U . . .

loop_
_atom_site_aniso_label
_atom_site_aniso_U_11
_atom_site_aniso_U_22
_atom_site_aniso_U_33
_atom_site_aniso_U_23
_atom_site_aniso_U_13
_atom_site_aniso_U_12
ZN1 0.01365(8) 0.01366(8) 0.01294(8) 0.00082(6) 0.00495(6) 0.00133(6)
CL1 0.02408(17) 0.01799(17) 0.01629(15) -0.00171(12) 0.00827(13) 0.00225(14)
CL2 0.01624(15) 0.02629(18) 0.01404(15) 0.00027(13) 0.00384(12) 0.00256(14)
P11 0.01218(15) 0.01556(17) 0.01328(15) -0.00041(13) 0.00436(13) 0.00062(13)
P21 0.01586(17) 0.01840(18) 0.01833(17) -0.00279(14) 0.00898(14) -0.00260(14)
N4 0.0154(5) 0.0156(6) 0.0171(6) 0.0008(4) 0.0067(5) 0.0004(5)
C5 0.0183(7) 0.0164(7) 0.0246(7) 0.0034(6) 0.0106(6) 0.0023(6)
C6 0.0265(8) 0.0196(8) 0.0461(10) 0.0140(7) 0.0183(8) 0.0078(7)
C7 0.0309(9) 0.0235(8) 0.0523(12) 0.0168(8) 0.0228(9) 0.0044(7)
C8 0.0235(8) 0.0255(8) 0.0371(9) 0.0103(7) 0.0164(7) 0.0016(7)
C9 0.0178(7) 0.0184(7) 0.0196(7) 0.0015(5) 0.0084(6) -0.0003(6)
C10 0.0161(6) 0.0168(7) 0.0257(7) 0.0064(6) 0.0089(6) 0.0043(6)
C12 0.0136(6) 0.0202(7) 0.0155(6) -0.0001(5) 0.0042(5) -0.0026(5)
C13 0.0129(6) 0.0319(9) 0.0212(7) -0.0001(6) 0.0035(6) 0.0016(6)
C14 0.0191(7) 0.0227(8) 0.0193(7) -0.0039(6) 0.0043(6) -0.0011(6)
C15 0.0259(8) 0.0263(8) 0.0253(8) 0.0030(6) 0.0104(7) -0.0068(7)
C16 0.0165(7) 0.0275(8) 0.0182(7) -0.0080(6) 0.0060(6) 0.0004(6)
C17 0.0173(7) 0.0335(9) 0.0344(9) -0.0187(7) 0.0093(7) -0.0043(7)
C18 0.0188(7) 0.0348(9) 0.0273(8) -0.0114(7) 0.0098(6) 0.0015(7)
C19 0.0219(8) 0.0462(10) 0.0144(7) -0.0018(7) 0.0066(6) 0.0054(7)
C20 0.0164(6) 0.0169(7) 0.0231(7) 0.0022(5) 0.0104(6) -0.0001(5)
C22 0.0180(7) 0.0220(8) 0.0311(8) -0.0076(6) 0.0136(6) -0.0022(6)
C23 0.0240(8) 0.0191(8) 0.0428(10) -0.0030(7) 0.0143(8) 0.0002(7)
C24 0.0226(8) 0.0325(10) 0.0528(12) -0.0123(8) 0.0225(9) -0.0021(7)
C25 0.0370(10) 0.0377(10) 0.0323(9) -0.0152(8) 0.0223(8) -0.0075(8)
C26 0.0212(7) 0.0279(8) 0.0198(7) -0.0055(6) 0.0074(6) -0.0016(6)
C27 0.0241(8) 0.0396(10) 0.0219(8) 0.0017(7) 0.0057(7) 0.0010(8)
C28 0.0376(10) 0.0362(10) 0.0245(8) -0.0110(7) 0.0129(8) 0.0029(8)
C29 0.0272(9) 0.0408(11) 0.0319(9) -0.0122(8) 0.0090(7) -0.0125(8)

loop_
_atom_type_symbol
_atom_type_description
_atom_type_scat_dispersion_real
_atom_type_scat_dispersion_imag
_atom_type_scat_source
C C 0.0033 0.0016 'International Tables Vol C Tables 4.2.6.8 and 6.1.1.4'
H H 0.0000 0.0000 'International Tables Vol C Tables 4.2.6.8 and 6.1.1.4'
Cl Cl 0.1484 0.1585 'International Tables Vol C Tables 4.2.6.8 and 6.1.1.4'
N N 0.0061 0.0033 'International Tables Vol C Tables 4.2.6.8 and 6.1.1.4'
P P 0.1023 0.0942 'International Tables Vol C Tables 4.2.6.8 and 6.1.1.4'
Zn Zn 0.2839 1.4301 'International Tables Vol C Tables 4.2.6.8 and 6.1.1.4'

loop_
_geom_angle_atom_site_label_1
_geom_angle_atom_site_label_2
_geom_angle_atom_site_label_3
_geom_angle
_geom_angle_site_symmetry_1
_geom_angle_site_symmetry_3
_geom_angle_publ_flag
N4 ZN1 CL1 107.36(4) . . ?
N4 ZN1 CL2 113.12(4) . . ?
N4 ZN1 P11 84.45(4) . . ?
CL1 ZN1 CL2 112.881(15) . . ?
CL1 ZN1 P11 121.436(16) . . ?
CL2 ZN1 P11 113.813(15) . . ?
C10 P11 C12 104.04(7) . . ?
C10 P11 C16 105.05(8) . . ?
C12 P11 C16 114.42(7) . . ?
C10 P11 ZN1 96.79(5) . . ?
C12 P11 ZN1 119.92(5) . . ?
C16 P11 ZN1 113.16(5) . . ?
C20 P21 C26 101.93(7) . . ?
C20 P21 C22 98.72(7) . . ?
C26 P21 C22 110.82(8) . . ?
C5 N4 C9 119.73(13) . . ?
C5 N4 ZN1 118.87(10) . . ?
C9 N4 ZN1 121.40(10) . . ?
N4 C5 C6 121.08(14) . . ?
N4 C5 C10 119.72(13) . . ?
C6 C5 C10 119.10(14) . . ?
C7 C6 C5 119.37(16) . . ?
C7 C6 H6 120.3 . . ?
C5 C6 H6 120.3 . . ?
C6 C7 C8 119.43(16) . . ?
C6 C7 H7 120.3 . . ?
C8 C7 H7 120.3 . . ?
C7 C8 C9 119.42(16) . . ?
C7 C8 H8 120.3 . . ?
C9 C8 H8 120.3 . . ?
N4 C9 C8 120.94(14) . . ?
N4 C9 C20 115.60(13) . . ?
C8 C9 C20 123.38(14) . . ?
C5 C10 P11 114.90(10) . . ?
C5 C10 H10A 108.5 . . ?
P11 C10 H10A 108.5 . . ?
C5 C10 H10B 108.5 . . ?
P11 C10 H10B 108.5 . . ?
H10A C10 H10B 107.5 . . ?
C13 C12 C15 109.36(13) . . ?
C13 C12 C14 108.53(12) . . ?
C15 C12 C14 108.75(13) . . ?
C13 C12 P11 114.20(11) . . ?
C15 C12 P11 109.91(10) . . ?
C14 C12 P11 105.92(10) . . ?
C12 C13 H13A 109.5 . . ?
C12 C13 H13B 109.5 . . ?
H13A C13 H13B 109.5 . . ?
C12 C13 H13C 109.5 . . ?
H13A C13 H13C 109.5 . . ?
H13B C13 H13C 109.5 . . ?
C12 C14 H14A 109.5 . . ?
C12 C14 H14B 109.5 . . ?
H14A C14 H14B 109.5 . . ?
C12 C14 H14C 109.5 . . ?
H14A C14 H14C 109.5 . . ?
H14B C14 H14C 109.5 . . ?
C12 C15 H15A 109.5 . . ?
C12 C15 H15B 109.5 . . ?
H15A C15 H15B 109.5 . . ?
C12 C15 H15C 109.5 . . ?
H15A C15 H15C 109.5 . . ?
H15B C15 H15C 109.5 . . ?
C19 C16 C18 109.81(14) . . ?
C19 C16 C17 108.74(14) . . ?
C18 C16 C17 109.04(13) . . ?
C19 C16 P11 108.66(11) . . ?
C18 C16 P11 114.60(11) . . ?
C17 C16 P11 105.79(11) . . ?
C16 C17 H17A 109.5 . . ?
C16 C17 H17B 109.5 . . ?
H17A C17 H17B 109.5 . . ?
C16 C17 H17C 109.5 . . ?
H17A C17 H17C 109.5 . . ?
H17B C17 H17C 109.5 . . ?
C16 C18 H18A 109.5 . . ?
C16 C18 H18B 109.5 . . ?
H18A C18 H18B 109.5 . . ?
C16 C18 H18C 109.5 . . ?
H18A C18 H18C 109.5 . . ?
H18B C18 H18C 109.5 . . ?
C16 C19 H19A 109.5 . . ?
C16 C19 H19B 109.5 . . ?
H19A C19 H19B 109.5 . . ?
C16 C19 H19C 109.5 . . ?
H19A C19 H19C 109.5 . . ?
H19B C19 H19C 109.5 . . ?
C9 C20 P21 117.71(10) . . ?
C9 C20 H20A 107.9 . . ?
P21 C20 H20A 107.9 . . ?
C9 C20 H20B 107.9 . . ?
P21 C20 H20B 107.9 . . ?
H20A C20 H20B 107.2 . . ?
C23 C22 C25 108.58(14) . . ?
C23 C22 C24 109.16(15) . . ?
C25 C22 C24 108.00(15) . . ?
C23 C22 P21 117.17(11) . . ?
C25 C22 P21 104.28(12) . . ?
C24 C22 P21 109.25(11) . . ?
C22 C23 H23A 109.5 . . ?
C22 C23 H23B 109.5 . . ?
H23A C23 H23B 109.5 . . ?
C22 C23 H23C 109.5 . . ?
H23A C23 H23C 109.5 . . ?
H23B C23 H23C 109.5 . . ?
C22 C24 H24A 109.5 . . ?
C22 C24 H24B 109.5 . . ?
H24A C24 H24B 109.5 . . ?
C22 C24 H24C 109.5 . . ?
H24A C24 H24C 109.5 . . ?
H24B C24 H24C 109.5 . . ?
C22 C25 H25A 109.5 . . ?
C22 C25 H25B 109.5 . . ?
H25A C25 H25B 109.5 . . ?
C22 C25 H25C 109.5 . . ?
H25A C25 H25C 109.5 . . ?
H25B C25 H25C 109.5 . . ?
C27 C26 C29 109.39(15) . . ?
C27 C26 C28 108.49(15) . . ?
C29 C26 C28 107.16(15) . . ?
C27 C26 P21 117.86(12) . . ?
C29 C26 P21 107.87(12) . . ?
C28 C26 P21 105.56(11) . . ?
C26 C27 H27A 109.5 . . ?
C26 C27 H27B 109.5 . . ?
H27A C27 H27B 109.5 . . ?
C26 C27 H27C 109.5 . . ?
H27A C27 H27C 109.5 . . ?
H27B C27 H27C 109.5 . . ?
C26 C28 H28A 109.5 . . ?
C26 C28 H28B 109.5 . . ?
H28A C28 H28B 109.5 . . ?
C26 C28 H28C 109.5 . . ?
H28A C28 H28C 109.5 . . ?
H28B C28 H28C 109.5 . . ?
C26 C29 H29A 109.5 . . ?
C26 C29 H29B 109.5 . . ?
H29A C29 H29B 109.5 . . ?
C26 C29 H29C 109.5 . . ?
H29A C29 H29C 109.5 . . ?
H29B C29 H29C 109.5 . . ?

loop_
_geom_bond_atom_site_label_1
_geom_bond_atom_site_label_2
_geom_bond_distance
_geom_bond_site_symmetry_2
_geom_bond_publ_flag
ZN1 N4 2.1317(12) . ?
ZN1 CL1 2.2298(4) . ?
ZN1 CL2 2.2482(4) . ?
ZN1 P11 2.3877(4) . ?
P11 C10 1.8400(15) . ?
P11 C12 1.8596(15) . ?
P11 C16 1.8619(15) . ?
P21 C20 1.8594(15) . ?
P21 C26 1.8823(16) . ?
P21 C22 1.8829(16) . ?
N4 C5 1.3521(19) . ?
N4 C9 1.3527(19) . ?
C5 C6 1.390(2) . ?
C5 C10 1.511(2) . ?
C6 C7 1.375(2) . ?
C6 H6 0.9500 . ?
C7 C8 1.384(2) . ?
C7 H7 0.9500 . ?
C8 C9 1.387(2) . ?
C8 H8 0.9500 . ?
C9 C20 1.508(2) . ?
C10 H10A 0.9900 . ?
C10 H10B 0.9900 . ?
C12 C13 1.529(2) . ?
C12 C15 1.535(2) . ?
C12 C14 1.537(2) . ?
C13 H13A 0.9800 . ?
C13 H13B 0.9800 . ?
C13 H13C 0.9800 . ?
C14 H14A 0.9800 . ?
C14 H14B 0.9800 . ?
C14 H14C 0.9800 . ?
C15 H15A 0.9800 . ?
C15 H15B 0.9800 . ?
C15 H15C 0.9800 . ?
C16 C19 1.537(2) . ?
C16 C18 1.539(2) . ?
C16 C17 1.539(2) . ?
C17 H17A 0.9800 . ?
C17 H17B 0.9800 . ?
C17 H17C 0.9800 . ?
C18 H18A 0.9800 . ?
C18 H18B 0.9800 . ?
C18 H18C 0.9800 . ?
C19 H19A 0.9800 . ?
C19 H19B 0.9800 . ?
C19 H19C 0.9800 . ?
C20 H20A 0.9900 . ?
C20 H20B 0.9900 . ?
C22 C23 1.529(2) . ?
C22 C25 1.535(3) . ?
C22 C24 1.538(2) . ?
C23 H23A 0.9800 . ?
C23 H23B 0.9800 . ?
C23 H23C 0.9800 . ?
C24 H24A 0.9800 . ?
C24 H24B 0.9800 . ?
C24 H24C 0.9800 . ?
C25 H25A 0.9800 . ?
C25 H25B 0.9800 . ?
C25 H25C 0.9800 . ?
C26 C27 1.524(2) . ?
C26 C29 1.536(2) . ?
C26 C28 1.540(2) . ?
C27 H27A 0.9800 . ?
C27 H27B 0.9800 . ?
C27 H27C 0.9800 . ?
C28 H28A 0.9800 . ?
C28 H28B 0.9800 . ?
C28 H28C 0.9800 . ?
C29 H29A 0.9800 . ?
C29 H29B 0.9800 . ?
C29 H29C 0.9800 . ?

loop_
_geom_torsion_atom_site_label_1
_geom_torsion_atom_site_label_2
_geom_torsion_atom_site_label_3
_geom_torsion_atom_site_label_4
_geom_torsion
_geom_torsion_site_symmetry_1
_geom_torsion_site_symmetry_2
_geom_torsion_site_symmetry_3
_geom_torsion_site_symmetry_4
_geom_torsion_publ_flag
C9 N4 C5 C6 1.9(2) . . . . ?
ZN1 N4 C5 C6 -178.41(13) . . . . ?
C9 N4 C5 C10 -174.50(14) . . . . ?
ZN1 N4 C5 C10 5.23(19) . . . . ?
N4 C5 C6 C7 -1.4(3) . . . . ?
C10 C5 C6 C7 174.96(18) . . . . ?
C5 C6 C7 C8 0.0(3) . . . . ?
C6 C7 C8 C9 0.9(3) . . . . ?
C5 N4 C9 C8 -0.9(2) . . . . ?
ZN1 N4 C9 C8 179.38(12) . . . . ?
C5 N4 C9 C20 176.06(13) . . . . ?
ZN1 N4 C9 C20 -3.66(18) . . . . ?
C7 C8 C9 N4 -0.5(3) . . . . ?
C7 C8 C9 C20 -177.20(17) . . . . ?
N4 C5 C10 P11 -21.77(19) . . . . ?
C6 C5 C10 P11 161.80(14) . . . . ?
C12 P11 C10 C5 146.83(12) . . . . ?
C16 P11 C10 C5 -92.60(12) . . . . ?
ZN1 P11 C10 C5 23.64(12) . . . . ?
C10 P11 C12 C13 48.85(13) . . . . ?
C16 P11 C12 C13 -65.20(13) . . . . ?
ZN1 P11 C12 C13 155.37(9) . . . . ?
C10 P11 C12 C15 172.16(11) . . . . ?
C16 P11 C12 C15 58.11(13) . . . . ?
ZN1 P11 C12 C15 -81.31(11) . . . . ?
C10 P11 C12 C14 -70.53(11) . . . . ?
C16 P11 C12 C14 175.42(10) . . . . ?
ZN1 P11 C12 C14 36.00(11) . . . . ?
C10 P11 C16 C19 169.47(11) . . . . ?
C12 P11 C16 C19 -77.08(12) . . . . ?
ZN1 P11 C16 C19 65.10(12) . . . . ?
C10 P11 C16 C18 -67.29(14) . . . . ?
C12 P11 C16 C18 46.16(15) . . . . ?
ZN1 P11 C16 C18 -171.66(11) . . . . ?
C10 P11 C16 C17 52.86(12) . . . . ?
C12 P11 C16 C17 166.31(11) . . . . ?
ZN1 P11 C16 C17 -51.51(12) . . . . ?
N4 C9 C20 P21 164.77(11) . . . . ?
C8 C9 C20 P21 -18.4(2) . . . . ?
C26 P21 C20 C9 -95.31(13) . . . . ?
C22 P21 C20 C9 151.12(12) . . . . ?
C20 P21 C22 C23 40.83(14) . . . . ?
C26 P21 C22 C23 -65.56(15) . . . . ?
C20 P21 C22 C25 -79.18(12) . . . . ?
C26 P21 C22 C25 174.43(11) . . . . ?
C20 P21 C22 C24 165.57(13) . . . . ?
C26 P21 C22 C24 59.18(15) . . . . ?
C20 P21 C26 C27 -66.21(14) . . . . ?
C22 P21 C26 C27 38.03(15) . . . . ?
C20 P21 C26 C29 169.39(12) . . . . ?
C22 P21 C26 C29 -86.37(13) . . . . ?
C20 P21 C26 C28 55.09(13) . . . . ?
C22 P21 C26 C28 159.33(12) . . . . ?
